data_4101345
loop_
_publ_author_name
'Poltavets, Viktor V'
'Lokshin, Konstantin A'
'Dikmen, Sibel'
'Croft, Mark'
'Egami, Takeshi'
'Greenblatt, Martha'

_publ_section_title
;
 La3Ni2O6: a new double T'-type nickelate with infinite Ni1+/2+O2
 layers.
;
_journal_issue 28
_journal_name_full 'Journal of the American Chemical Society'
_journal_page_first 9050
_journal_page_last 9051
_journal_paper_doi 10.1021/ja063031o
_journal_volume 128
_journal_year 2006
_chemical_formula_sum 'La3 Ni2 O6'
_chemical_formula_weight 630.110
_space_group_IT_number 139
_symmetry_cell_setting tetragonal
_symmetry_Int_Tables_number 139
_symmetry_space_group_name_Hall '-I 4 2'
_symmetry_space_group_name_H-M 'I 4/m m m'
_audit_creation_date 2006-04-28T10:50
_audit_creation_method 'from EXP file using GSAS2CIF'
_audit_update_record 2006-04-28T10:50
_cell_angle_alpha 90.000
_cell_angle_beta 90.000
_cell_angle_gamma 90.000
_cell_formula_units_Z 2
_cell_length_a 3.9686(1)
_cell_length_b 3.9686
_cell_length_c 19.3154(6)
_cell_volume 304.21(1)
_diffrn_ambient_temperature 298
_diffrn_radiation_probe neutron
_diffrn_source_type 'NPDF TOF diffractometer at the Lujan Neutron Science Center  (LANL)'
_pd_block_id 2006-04-28T10:50|LA3NI2O6|Poltavets|Overall
_cod_data_source_file ja063031osi20060609_015306.cif
_cod_data_source_block LA3NI2O6-B4_publ
_cod_original_sg_symbol_Hall -I_4_2
_cod_database_code 4101345

loop_
_symmetry_equiv_pos_site_id
_symmetry_equiv_pos_as_xyz
1 +x,+y,+z
2 -y,+x,+z
3 -x,-y,+z
4 +y,-x,+z
5 -x,+y,+z
6 -y,-x,+z
7 +x,-y,+z
8 +y,+x,+z
-1 -x,-y,-z
-2 +y,-x,-z
-3 +x,+y,-z
-4 -y,+x,-z
-5 +x,-y,-z
-6 +y,+x,-z
-7 -x,+y,-z
-8 -y,-x,-z
101 +x+1/2,+y+1/2,+z+1/2
102 -y+1/2,+x+1/2,+z+1/2
103 -x+1/2,-y+1/2,+z+1/2
104 +y+1/2,-x+1/2,+z+1/2
105 -x+1/2,+y+1/2,+z+1/2
106 -y+1/2,-x+1/2,+z+1/2
107 +x+1/2,-y+1/2,+z+1/2
108 +y+1/2,+x+1/2,+z+1/2
-101 -x+1/2,-y+1/2,-z+1/2
-102 +y+1/2,-x+1/2,-z+1/2
-103 +x+1/2,+y+1/2,-z+1/2
-104 -y+1/2,+x+1/2,-z+1/2
-105 +x+1/2,-y+1/2,-z+1/2
-106 +y+1/2,+x+1/2,-z+1/2
-107 -x+1/2,+y+1/2,-z+1/2
-108 -y+1/2,-x+1/2,-z+1/2

loop_
_atom_site_label
_atom_site_type_symbol
_atom_site_fract_x
_atom_site_fract_y
_atom_site_fract_z
_atom_site_occupancy
_atom_site_symmetry_multiplicity
_atom_site_Wyckoff_symbol
_atom_site_calc_flag
_atom_site_thermal_displace_type
_atom_site_U_iso_or_equiv
La1 La 0.0000 0.0000 0.5000 1.000 2 b d Uiso 0.00501(25)
La2 La 0.0000 0.0000 0.3170(1) 1.000 4 e d Uiso 0.00716(17)
Ni1 Ni 0.0000 0.0000 0.0826(1) 1.000 4 e d Uiso 0.00691(12)
O2 O 0.0000 0.5000 0.2500 1.000 4 d d Uiso 0.01044(31)
O3 O 0.0000 0.5000 0.0838(1) 1.000 8 g d Uiso 0.00966(18)

loop_
_atom_type_symbol
_atom_type_oxidation_number
_atom_type_radius_bond
La 3 1.200
Ni 1.5 1.200
O -2 1.200
